data_4029671
loop_
_publ_author_name
'Meyer-Eppler, Georg'
'Sure, Rebecca'
'Schneider, Andreas'
'Schnakenburg, Gregor'
'Grimme, Stefan'
'L\"utzen, Arne'

_publ_section_title
;
 Synthesis, chiral resolution, and absolute configuration of dissymmetric
 4,15-difunctionalized [2.2]paracyclophanes.
;
_journal_issue 14
_journal_name_full 'The Journal of organic chemistry'
_journal_page_first 6679
_journal_page_last 6687
_journal_paper_doi 10.1021/jo501212t
_journal_volume 79
_journal_year 2014
_chemical_formula_moiety 'C16 H14 I2'
_chemical_formula_sum 'C16 H14 I2'
_chemical_formula_weight 460.07
_chemical_name_systematic
; 
 ? 
;
_space_group_IT_number 145
_symmetry_cell_setting trigonal
_symmetry_space_group_name_Hall 'P 32'
_symmetry_space_group_name_H-M 'P 32'
_atom_sites_solution_hydrogens geom
_atom_sites_solution_primary direct
_atom_sites_solution_secondary difmap
_audit_creation_method SHELXL-97
_cell_angle_alpha 90.00
_cell_angle_beta 90.00
_cell_angle_gamma 120.00
_cell_formula_units_Z 3
_cell_length_a 11.6253(2)
_cell_length_b 11.6253(2)
_cell_length_c 9.0313(2)
_cell_measurement_reflns_used 1897
_cell_measurement_temperature 123(2)
_cell_measurement_theta_max 29.13
_cell_measurement_theta_min 1.00
_cell_volume 1057.03(3)
_computing_cell_refinement 'HKL Scalepack (Otwinowski & Minor 1997)'
_computing_data_collection 'HKL Denzo and Scalepack (Otwinowski & Minor 1997)'
_computing_data_reduction 'HKL Denzo and Scalepack (Otwinowski & Minor 1997)'
_computing_molecular_graphics 'DIAMOND (Brandenburg, 1999)'
_computing_publication_material 'SHELXL97 (Sheldrick, 1997)'
_computing_structure_refinement 'SHELXL-97 (Sheldrick, 1997)'
_computing_structure_solution 'SHELXS-97 (Sheldrick, 1990)'
_diffrn_ambient_temperature 123(2)
_diffrn_measured_fraction_theta_full 0.999
_diffrn_measured_fraction_theta_max 0.999
_diffrn_measurement_device_type 'Nonius KappaCCD'
_diffrn_radiation_monochromator graphite
_diffrn_radiation_source 'fine-focus sealed tube'
_diffrn_radiation_type MoK\a
_diffrn_radiation_wavelength 0.71073
_diffrn_reflns_av_R_equivalents 0.0404
_diffrn_reflns_av_sigmaI/netI 0.0247
_diffrn_reflns_limit_h_max 15
_diffrn_reflns_limit_h_min -15
_diffrn_reflns_limit_k_max 15
_diffrn_reflns_limit_k_min -15
_diffrn_reflns_limit_l_max 11
_diffrn_reflns_limit_l_min -11
_diffrn_reflns_number 19608
_diffrn_reflns_theta_full 28.00
_diffrn_reflns_theta_max 28.00
_diffrn_reflns_theta_min 3.03
_exptl_absorpt_coefficient_mu 4.442
_exptl_absorpt_correction_T_max 0.5019
_exptl_absorpt_correction_T_min 0.2977
_exptl_absorpt_correction_type multi-scan
_exptl_absorpt_process_details
;
R.H. Blessing, Acta Cryst. (1995), A51, 33-38
;
_exptl_crystal_colour colourless
_exptl_crystal_density_diffrn 2.168
_exptl_crystal_density_method 'not measured'
_exptl_crystal_description block
_exptl_crystal_F_000 648
_exptl_crystal_size_max 0.36
_exptl_crystal_size_mid 0.24
_exptl_crystal_size_min 0.18
_refine_diff_density_max 0.415
_refine_diff_density_min -1.117
_refine_diff_density_rms 0.112
_refine_ls_abs_structure_details 'Flack H D (1983), Acta Cryst. A39, 876-881'
_refine_ls_abs_structure_Flack -0.04(3)
_refine_ls_extinction_method none
_refine_ls_goodness_of_fit_ref 1.088
_refine_ls_hydrogen_treatment constr
_refine_ls_matrix_type full
_refine_ls_number_parameters 163
_refine_ls_number_reflns 3396
_refine_ls_number_restraints 1
_refine_ls_restrained_S_all 1.088
_refine_ls_R_factor_all 0.0244
_refine_ls_R_factor_gt 0.0238
_refine_ls_shift/su_max 0.002
_refine_ls_shift/su_mean 0.000
_refine_ls_structure_factor_coef Fsqd
_refine_ls_weighting_details 'calc w=1/[\s^2^(Fo^2^)+(0.0338P)^2^+0.8518P] where P=(Fo^2^+2Fc^2^)/3'
_refine_ls_weighting_scheme calc
_refine_ls_wR_factor_gt 0.0588
_refine_ls_wR_factor_ref 0.0590
_reflns_number_gt 3321
_reflns_number_total 3396
_reflns_threshold_expression >2sigma(I)
_cod_data_source_file jo501212t_si_002.cif
_cod_data_source_block 10
_cod_depositor_comments
;
The following automatic conversions were performed:

'_exptl_absorpt_correction_type' value 'Multi-Scan' changed to
'multi-scan' according to
/usr/data/users/saulius/crontab/automatic-downloads/rss-feeds/ACS/lib/dictionaries/cif_core.dic
dictionary named 'cif_core.dic' version 2.4.2 from 2011-04-26.

Automatic conversion script
Id: cif_fix_values 2281 2013-09-26 08:29:07Z andrius 

 Adding full bibliography for 4029670--4029672.cif.
;
_cod_original_cell_volume 1057.04(5)
_cod_database_code 4029671

loop_
_symmetry_equiv_pos_as_xyz
'x, y, z'
'-y, x-y, z+2/3'
'-x+y, -x, z+1/3'

loop_
_atom_site_label
_atom_site_type_symbol
_atom_site_fract_x
_atom_site_fract_y
_atom_site_fract_z
_atom_site_U_iso_or_equiv
_atom_site_adp_type
_atom_site_occupancy
_atom_site_symmetry_multiplicity
_atom_site_calc_flag
_atom_site_refinement_flags
C1 C 1.1054(4) 0.6091(4) 0.5626(4) 0.0147(7) Uani 1 1 d .
C2 C 1.1448(4) 0.7127(4) 0.4616(4) 0.0162(7) Uani 1 1 d .
C3 C 1.1128(4) 0.8111(4) 0.5017(5) 0.0212(8) Uani 1 1 d .
H3A H 1.1554 0.8943 0.4520 0.025 Uiso 1 1 calc R
C4 C 1.0217(4) 0.7893(4) 0.6104(5) 0.0203(8) Uani 1 1 d .
H4A H 1.0008 0.8565 0.6332 0.024 Uiso 1 1 calc R
C5 C 0.9593(4) 0.6692(4) 0.6882(4) 0.0175(7) Uani 1 1 d .
C6 C 1.0131(4) 0.5854(4) 0.6736(4) 0.0150(7) Uani 1 1 d .
H6A H 0.9867 0.5126 0.7394 0.018 Uiso 1 1 calc R
C7 C 1.1923(4) 0.7093(4) 0.3063(5) 0.0204(8) Uani 1 1 d .
H7A H 1.2650 0.6885 0.3116 0.024 Uiso 1 1 calc R
H7B H 1.2284 0.7981 0.2606 0.024 Uiso 1 1 calc R
C8 C 1.0767(4) 0.6022(4) 0.2046(4) 0.0196(8) Uani 1 1 d .
H8A H 1.0849 0.6390 0.1038 0.023 Uiso 1 1 calc R
H8B H 1.0857 0.5221 0.1969 0.023 Uiso 1 1 calc R
C9 C 0.8898(4) 0.6487(4) 0.2720(4) 0.0161(7) Uani 1 1 d .
C10 C 0.9404(4) 0.5633(4) 0.2672(4) 0.0152(7) Uani 1 1 d .
C11 C 0.8728(4) 0.4482(4) 0.3506(4) 0.0146(7) Uani 1 1 d .
H11A H 0.8891 0.3770 0.3332 0.018 Uiso 1 1 calc R
C12 C 0.7817(4) 0.4340(4) 0.4592(4) 0.0146(7) Uani 1 1 d .
H12A H 0.7372 0.3541 0.5149 0.018 Uiso 1 1 calc R
C13 C 0.7553(3) 0.5374(4) 0.4867(4) 0.0166(7) Uani 1 1 d .
C14 C 0.8004(4) 0.6389(4) 0.3809(4) 0.0167(7) Uani 1 1 d .
H14A H 0.7700 0.7011 0.3833 0.020 Uiso 1 1 calc R
C15 C 0.7082(4) 0.5532(4) 0.6354(5) 0.0217(8) Uani 1 1 d .
H15A H 0.6368 0.4654 0.6698 0.026 Uiso 1 1 calc R
H15B H 0.6697 0.6119 0.6256 0.026 Uiso 1 1 calc R
C16 C 0.8223(4) 0.6134(4) 0.7564(4) 0.0207(8) Uani 1 1 d .
H16A H 0.8178 0.6849 0.8109 0.025 Uiso 1 1 calc R
H16B H 0.8078 0.5432 0.8284 0.025 Uiso 1 1 calc R
I1 I 1.16542(2) 0.46774(3) 0.53503(3) 0.02124(7) Uani 1 1 d .
I2 I 0.96651(3) 0.81841(3) 0.13341(3) 0.02713(8) Uani 1 1 d .

loop_
_atom_site_aniso_label
_atom_site_aniso_U_11
_atom_site_aniso_U_22
_atom_site_aniso_U_33
_atom_site_aniso_U_23
_atom_site_aniso_U_13
_atom_site_aniso_U_12
C1 0.0120(17) 0.0149(17) 0.0175(18) -0.0030(14) -0.0044(14) 0.0070(14)
C2 0.0088(16) 0.0161(17) 0.0213(18) -0.0018(15) -0.0017(14) 0.0044(14)
C3 0.0153(19) 0.0148(18) 0.028(2) -0.0011(15) -0.0068(16) 0.0030(16)
C4 0.0205(19) 0.0152(18) 0.026(2) -0.0078(15) -0.0065(16) 0.0091(16)
C5 0.0183(18) 0.0182(18) 0.0163(17) -0.0053(14) -0.0053(14) 0.0092(15)
C6 0.0130(17) 0.0194(18) 0.0121(17) -0.0024(14) -0.0034(14) 0.0076(14)
C7 0.0146(18) 0.0210(19) 0.020(2) 0.0038(15) 0.0024(14) 0.0051(16)
C8 0.0185(19) 0.024(2) 0.0138(18) -0.0004(15) 0.0012(14) 0.0088(16)
C9 0.0138(17) 0.0119(16) 0.0159(17) 0.0041(14) -0.0027(13) 0.0014(14)
C10 0.0138(17) 0.0153(18) 0.0140(17) -0.0016(14) -0.0024(14) 0.0054(14)
C11 0.0123(17) 0.0155(17) 0.0159(17) -0.0036(13) -0.0049(14) 0.0069(15)
C12 0.0111(16) 0.0118(16) 0.0169(17) -0.0005(13) -0.0032(13) 0.0027(13)
C13 0.0097(17) 0.0186(18) 0.0196(18) 0.0021(15) 0.0029(14) 0.0055(15)
C14 0.0122(17) 0.0135(17) 0.0241(19) -0.0035(14) -0.0060(14) 0.0063(14)
C15 0.0165(18) 0.028(2) 0.0218(19) -0.0040(17) 0.0026(15) 0.0118(17)
C16 0.025(2) 0.024(2) 0.0184(19) -0.0017(15) 0.0027(15) 0.0164(17)
I1 0.01970(13) 0.02414(14) 0.02391(13) -0.00046(10) 0.00016(11) 0.01399(11)
I2 0.02697(15) 0.02104(14) 0.02827(15) 0.01001(11) -0.00332(11) 0.00816(11)

loop_
_atom_type_symbol
_atom_type_description
_atom_type_scat_dispersion_real
_atom_type_scat_dispersion_imag
_atom_type_scat_source
C C 0.0033 0.0016 'International Tables Vol C Tables 4.2.6.8 and 6.1.1.4'
H H 0.0000 0.0000 'International Tables Vol C Tables 4.2.6.8 and 6.1.1.4'
I I -0.4742 1.8119 'International Tables Vol C Tables 4.2.6.8 and 6.1.1.4'

loop_
_geom_angle_atom_site_label_1
_geom_angle_atom_site_label_2
_geom_angle_atom_site_label_3
_geom_angle
C6 C1 C2 122.1(3)
C6 C1 I1 117.1(3)
C2 C1 I1 120.4(3)
C1 C2 C3 115.2(4)
C1 C2 C7 123.3(3)
C3 C2 C7 120.3(4)
C4 C3 C2 121.6(4)
C4 C3 H3A 119.2
C2 C3 H3A 119.2
C3 C4 C5 120.7(4)
C3 C4 H4A 119.6
C5 C4 H4A 119.6
C4 C5 C6 117.3(4)
C4 C5 C16 122.7(4)
C6 C5 C16 118.6(4)
C1 C6 C5 119.8(4)
C1 C6 H6A 120.1
C5 C6 H6A 120.1
C2 C7 C8 112.3(3)
C2 C7 H7A 109.2
C8 C7 H7A 109.2
C2 C7 H7B 109.2
C8 C7 H7B 109.2
H7A C7 H7B 107.9
C10 C8 C7 111.4(3)
C10 C8 H8A 109.3
C7 C8 H8A 109.3
C10 C8 H8B 109.3
C7 C8 H8B 109.3
H8A C8 H8B 108.0
C10 C9 C14 122.1(3)
C10 C9 I2 121.1(3)
C14 C9 I2 116.2(3)
C9 C10 C11 115.8(3)
C9 C10 C8 123.4(4)
C11 C10 C8 119.5(4)
C10 C11 C12 121.8(4)
C10 C11 H11A 119.1
C12 C11 H11A 119.1
C11 C12 C13 120.2(3)
C11 C12 H12A 119.9
C13 C12 H12A 119.9
C14 C13 C12 116.8(3)
C14 C13 C15 121.0(4)
C12 C13 C15 121.0(3)
C9 C14 C13 120.0(3)
C9 C14 H14A 120.0
C13 C14 H14A 120.0
C13 C15 C16 113.3(3)
C13 C15 H15A 108.9
C16 C15 H15A 108.9
C13 C15 H15B 108.9
C16 C15 H15B 108.9
H15A C15 H15B 107.7
C5 C16 C15 112.1(3)
C5 C16 H16A 109.2
C15 C16 H16A 109.2
C5 C16 H16B 109.2
C15 C16 H16B 109.2
H16A C16 H16B 107.9

loop_
_geom_bond_atom_site_label_1
_geom_bond_atom_site_label_2
_geom_bond_distance
C1 C6 1.391(5)
C1 C2 1.393(5)
C1 I1 2.097(4)
C2 C3 1.415(6)
C2 C7 1.516(6)
C3 C4 1.372(6)
C3 H3A 0.9500
C4 C5 1.398(6)
C4 H4A 0.9500
C5 C6 1.403(6)
C5 C16 1.518(6)
C6 H6A 0.9500
C7 C8 1.589(6)
C7 H7A 0.9900
C7 H7B 0.9900
C8 C10 1.522(5)
C8 H8A 0.9900
C8 H8B 0.9900
C9 C10 1.385(5)
C9 C14 1.393(5)
C9 I2 2.120(4)
C10 C11 1.387(5)
C11 C12 1.392(5)
C11 H11A 0.9500
C12 C13 1.403(5)
C12 H12A 0.9500
C13 C14 1.401(6)
C13 C15 1.496(5)
C14 H14A 0.9500
C15 C16 1.586(6)
C15 H15A 0.9900
C15 H15B 0.9900
C16 H16A 0.9900
C16 H16B 0.9900

loop_
_geom_torsion_atom_site_label_1
_geom_torsion_atom_site_label_2
_geom_torsion_atom_site_label_3
_geom_torsion_atom_site_label_4
_geom_torsion
C6 C1 C2 C3 15.7(5)
I1 C1 C2 C3 -172.2(3)
C6 C1 C2 C7 -152.0(4)
I1 C1 C2 C7 20.1(5)
C1 C2 C3 C4 -15.7(6)
C7 C2 C3 C4 152.3(4)
C2 C3 C4 C5 1.5(6)
C3 C4 C5 C6 13.3(6)
C3 C4 C5 C16 -152.5(4)
C2 C1 C6 C5 -1.5(6)
I1 C1 C6 C5 -173.8(3)
C4 C5 C6 C1 -13.3(6)
C16 C5 C6 C1 153.1(4)
C1 C2 C7 C8 67.8(5)
C3 C2 C7 C8 -99.2(4)
C2 C7 C8 C10 19.3(5)
C14 C9 C10 C11 16.2(5)
I2 C9 C10 C11 -173.1(3)
C14 C9 C10 C8 -150.7(4)
I2 C9 C10 C8 20.1(5)
C7 C8 C10 C9 68.5(5)
C7 C8 C10 C11 -97.9(4)
C9 C10 C11 C12 -15.1(5)
C8 C10 C11 C12 152.3(4)
C10 C11 C12 C13 0.3(6)
C11 C12 C13 C14 13.8(5)
C11 C12 C13 C15 -153.5(4)
C10 C9 C14 C13 -2.3(6)
I2 C9 C14 C13 -173.5(3)
C12 C13 C14 C9 -12.8(5)
C15 C13 C14 C9 154.5(4)
C14 C13 C15 C16 -91.2(5)
C12 C13 C15 C16 75.6(5)
C4 C5 C16 C15 74.6(5)
C6 C5 C16 C15 -91.0(4)
C13 C15 C16 C5 12.3(5)
